data_4519319
loop_
_publ_author_name
'K\"onig, Jannes'
'Spahr, Dominik'
'Bayarjargal, Lkhamsuren'
'Gavryushkin, Pavel N.'
'Sagatova, Dinara'
'Sagatov, Nursultan'
'Milman, Victor'
'Liermann, Hanns-Peter'
'Winkler, Bj\"orn'

_publ_section_title
;
 Novel Calcium sp3 Carbonate CaC2O5-I4&#x0305;2d May Be a Carbon Host in
 Earth&#x2019;s Lower Mantle
;
_journal_issue 1
_journal_name_full 'ACS Earth and Space Chemistry'
_journal_page_first 73
_journal_page_last 80
_journal_paper_doi 10.1021/acsearthspacechem.1c00284
_journal_volume 6
_journal_year 2022
_chemical_formula_sum 'C2 Ca O5'
_chemical_formula_weight 144.1
_space_group_IT_number 122
_space_group_name_Hall 'I -4 2bw'
_space_group_name_H-M_alt 'I -4 2 d'
_symmetry_cell_setting tetragonal
_symmetry_Int_Tables_number 122
_symmetry_space_group_name_Hall 'I -4 2bw'
_symmetry_space_group_name_H-M 'I -4 2 d'
_audit_update_record
;
2021-06-24 deposited with the CCDC.	2021-06-24 downloaded from the CCDC.
;
_cell_angle_alpha 90
_cell_angle_beta 90
_cell_angle_gamma 90
_cell_formula_units_Z 8
_cell_length_a 6.994(5)
_cell_length_b 6.994(5)
_cell_length_c 9.897(4)
_cell_measurement_reflns_used 87
_cell_measurement_temperature 293
_cell_measurement_theta_max 13.93
_cell_measurement_theta_min 2.38
_cell_volume 484.1(5)
_computing_cell_refinement 'CrysAlisPro 1.171.40.84a (Rigaku OD, 2020)'
_computing_data_collection 'CrysAlisPro 1.171.40.84a (Rigaku OD, 2020)'
_computing_data_reduction 'CrysAlisPro 1.171.40.84a (Rigaku OD, 2020)'
_diffrn_ambient_temperature 293
_diffrn_detector 'CCD plate'
_diffrn_measured_fraction_theta_full 0.71
_diffrn_measured_fraction_theta_max 0.71
_diffrn_measurement_device 'four-circle diffractometer'
_diffrn_measurement_device_type 'esperanto-CrysAlisPro-abstract goniometer imported esperanto images'
_diffrn_measurement_method '\f scans'
_diffrn_radiation_monochromator synchrotron
_diffrn_radiation_probe x-ray
_diffrn_radiation_type synchrotron
_diffrn_radiation_wavelength 0.2905
_diffrn_reflns_av_R_equivalents 0.1404
_diffrn_reflns_av_unetI/netI 0.0575
_diffrn_reflns_limit_h_max 7
_diffrn_reflns_limit_h_min -10
_diffrn_reflns_limit_k_max 10
_diffrn_reflns_limit_k_min -7
_diffrn_reflns_limit_l_max 16
_diffrn_reflns_limit_l_min -16
_diffrn_reflns_number 953
_diffrn_reflns_theta_full 14.01
_diffrn_reflns_theta_max 14.01
_diffrn_reflns_theta_min 2.38
_diffrn_source synchrotron
_exptl_absorpt_coefficient_mu 0.236
_exptl_absorpt_correction_T_max 1
_exptl_absorpt_correction_T_min 0.07
_exptl_absorpt_correction_type multi-scan
_exptl_absorpt_process_details
;
CrysAlisPro 1.171.40.84a (Rigaku Oxford Diffraction, 2020)
Empirical absorption correction using spherical harmonics,
implemented in SCALE3 ABSPACK scaling algorithm.
;
_exptl_crystal_density_diffrn 3.954
_exptl_crystal_description
'Submicrometer crystal obtained after compressing in a diamond anvil cell a CaCO3-CO2 solid at 34 GPa and after laser-heating to 2600 K'
_exptl_crystal_F_000 576
_exptl_crystal_size_mid 0.0001
_refine_ls_abs_structure_details '  114 of Friedel pairs used in the refinement'
_refine_ls_extinction_method none
_refine_ls_goodness_of_fit_gt 1.51
_refine_ls_goodness_of_fit_ref 1.30
_refine_ls_number_constraints 0
_refine_ls_number_parameters 20
_refine_ls_number_reflns 311
_refine_ls_number_restraints 0
_refine_ls_R_factor_all 0.1355
_refine_ls_R_factor_gt 0.0667
_refine_ls_shift/su_max 0.0007
_refine_ls_shift/su_mean 0.0003
_refine_ls_structure_factor_coef F
_refine_ls_weighting_details w=1/(\s^2^(F)+0.0001F^2^)
_refine_ls_weighting_scheme sigma
_refine_ls_wR_factor_gt 0.0646
_refine_ls_wR_factor_ref 0.0873
_reflns_number_gt 136
_reflns_number_total 311
_reflns_threshold_expression I>3\s(I)
_cod_data_source_file sp1c00284_si_002.cif
_cod_data_source_block I
_cod_depositor_comments
;
The following automatic conversions were performed:

data item '_diffrn_radiation_probe' value 'X-ray' was changed to
'x-ray' in accordance with the
/home/data/users/saulius/crontab/automatic-downloads/current/ACS/lib/dictionaries/cif_core.dic
dictionary named 'cif_core.dic' version 2.4.2 last updated on
2011-04-26.

Automatic conversion script
Id: cif_fix_values 7556 2019-12-06 15:28:31Z antanas 
;
_cod_original_cell_volume 484.1(6)
_cod_original_sg_symbol_Hall 'I -4;2bw'
_cod_original_formula_sum 'C2 Ca1 O5'
_cod_database_code 4519319

loop_
_space_group_symop_id
_space_group_symop_operation_xyz
1 x,y,z
2 -x,-y,z
3 y,-x,-z
4 -y,x,-z
5 -x,y+1/2,-z+1/4
6 x,-y+1/2,-z+1/4
7 -y,-x+1/2,z+1/4
8 y,x+1/2,z+1/4
9 x+1/2,y+1/2,z+1/2
10 -x+1/2,-y+1/2,z+1/2
11 y+1/2,-x+1/2,-z+1/2
12 -y+1/2,x+1/2,-z+1/2
13 -x+1/2,y,-z+3/4
14 x+1/2,-y,-z+3/4
15 -y+1/2,-x,z+3/4
16 y+1/2,x,z+3/4

loop_
_atom_site_label
_atom_site_type_symbol
_atom_site_fract_x
_atom_site_fract_y
_atom_site_fract_z
_atom_site_adp_type
_atom_site_U_iso_or_equiv
_atom_site_site_symmetry_multiplicity
_atom_site_occupancy
_atom_site_calc_flag
_atom_site_refinement_flags
_atom_site_disorder_assembly
_atom_site_disorder_group
O003 O 0.8250(7) 0.1521(7) 0.4979(7) Uiso 0.0369(8) 16 1 d . . .
O007 O 1.0090(13) 0.3156(7) 0.3414(4) Uiso 0.0483(11) 16 1 d . . .
C009 C 0.8379(7) 0.0084(9) 0.5804(4) Uiso 0.0296(8) 16 1 d . . .
Ca01 Ca 0.4970(12) -0.25 0.625 Uani 0.0860(14) 8 1 d . . .
O004 O 1 0 0.6618(5) Uiso 0.0428(12) 8 1 d . . .

loop_
_atom_site_aniso_label
_atom_site_aniso_type_symbol
_atom_site_aniso_U_11
_atom_site_aniso_U_22
_atom_site_aniso_U_33
_atom_site_aniso_U_12
_atom_site_aniso_U_13
_atom_site_aniso_U_23
Ca01 Ca 0.122(3) 0.090(3) 0.0455(12) 0 0 -0.0408(13)

loop_
_atom_type_symbol
_atom_type_scat_dispersion_real
_atom_type_scat_dispersion_imag
_atom_type_scat_source
C -0.0010 0.0002 'International Tables Vol C tables 4.2.6.8 and 6.1.1.1'
Ca 0.0420 0.0512 'International Tables Vol C tables 4.2.6.8 and 6.1.1.1'
O -0.0009 0.0008 'International Tables Vol C tables 4.2.6.8 and 6.1.1.1'

loop_
_exptl_crystal_face_index_h
_exptl_crystal_face_index_k
_exptl_crystal_face_index_l
_exptl_crystal_face_perp_dist
? ? ? ?

loop_
_geom_angle_atom_site_label_1
_geom_angle_atom_site_label_2
_geom_angle_atom_site_label_3
_geom_angle_site_symmetry_1
_geom_angle_site_symmetry_2
_geom_angle_site_symmetry_3
_geom_angle
_geom_angle_publ_flag
C009 O003 C009 . . 3_666 107.5(4) ?
C009 O007 Ca01 3_666 . 9_554 113.6(3) ?
C009 O007 Ca01 3_666 . 3_666 112.5(5) ?
C009 O007 Ca01 3_666 . 4_656 113.2(5) ?
Ca01 O007 Ca01 9_554 . 3_666 103.5(3) ?
Ca01 O007 Ca01 9_554 . 4_656 107.9(3) ?
Ca01 O007 Ca01 3_666 . 4_656 105.4(3) ?
O003 C009 O003 . . 4_646 109.9(5) ?
O003 C009 O007 . . 4_646 108.0(6) ?
O003 C009 O004 . . . 117.0(5) ?
O003 C009 O007 4_646 . 4_646 110.0(6) ?
O003 C009 O004 4_646 . . 103.0(4) ?
O007 C009 O004 4_646 . . 108.9(4) ?
O007 Ca01 O007 9_445 . 3_566 72.9(2) ?
O007 Ca01 O007 9_445 . 4_646 70.5(2) ?
O007 Ca01 O007 9_445 . 14_455 175.6(6) ?
O007 Ca01 O007 9_445 . 7_655 106.8(3) ?
O007 Ca01 O007 9_445 . 8_535 109.9(3) ?
O007 Ca01 Ca01 9_445 . 2_645 102.06(12) ?
O007 Ca01 Ca01 9_445 . 2_655 77.89(12) ?
O007 Ca01 Ca01 9_445 . 3_656 140.8(4) ?
O007 Ca01 Ca01 9_445 . 11_556 38.9(2) ?
O007 Ca01 Ca01 9_445 . 4_546 144.7(3) ?
O007 Ca01 Ca01 9_445 . 12_546 35.5(2) ?
O007 Ca01 O007 3_566 . 4_646 71.9(2) ?
O007 Ca01 O007 3_566 . 14_455 109.9(3) ?
O007 Ca01 O007 3_566 . 7_655 178.8(4) ?
O007 Ca01 O007 3_566 . 8_535 107.1(4) ?
O007 Ca01 Ca01 3_566 . 2_645 142.8(4) ?
O007 Ca01 Ca01 3_566 . 2_655 38.5(2) ?
O007 Ca01 Ca01 3_566 . 3_656 143.15(16) ?
O007 Ca01 Ca01 3_566 . 11_556 36.62(16) ?
O007 Ca01 Ca01 3_566 . 4_546 102.5(3) ?
O007 Ca01 Ca01 3_566 . 12_546 78.50(18) ?
O007 Ca01 O007 4_646 . 14_455 106.8(3) ?
O007 Ca01 O007 4_646 . 7_655 109.1(4) ?
O007 Ca01 O007 4_646 . 8_535 178.8(4) ?
O007 Ca01 Ca01 4_646 . 2_645 142.6(4) ?
O007 Ca01 Ca01 4_646 . 2_655 36.1(2) ?
O007 Ca01 Ca01 4_646 . 3_656 101.9(3) ?
O007 Ca01 Ca01 4_646 . 11_556 77.11(17) ?
O007 Ca01 Ca01 4_646 . 4_546 142.72(15) ?
O007 Ca01 Ca01 4_646 . 12_546 37.54(16) ?
O007 Ca01 O007 14_455 . 7_655 70.5(2) ?
O007 Ca01 O007 14_455 . 8_535 72.9(2) ?
O007 Ca01 Ca01 14_455 . 2_645 77.89(12) ?
O007 Ca01 Ca01 14_455 . 2_655 102.06(12) ?
O007 Ca01 Ca01 14_455 . 3_656 35.5(2) ?
O007 Ca01 Ca01 14_455 . 11_556 144.7(3) ?
O007 Ca01 Ca01 14_455 . 4_546 38.9(2) ?
O007 Ca01 Ca01 14_455 . 12_546 140.8(4) ?
O007 Ca01 O007 7_655 . 8_535 71.9(2) ?
O007 Ca01 Ca01 7_655 . 2_645 36.1(2) ?
O007 Ca01 Ca01 7_655 . 2_655 142.6(4) ?
O007 Ca01 Ca01 7_655 . 3_656 37.54(16) ?
O007 Ca01 Ca01 7_655 . 11_556 142.72(15) ?
O007 Ca01 Ca01 7_655 . 4_546 77.11(17) ?
O007 Ca01 Ca01 7_655 . 12_546 101.9(3) ?
O007 Ca01 Ca01 8_535 . 2_645 38.5(2) ?
O007 Ca01 Ca01 8_535 . 2_655 142.8(4) ?
O007 Ca01 Ca01 8_535 . 3_656 78.50(18) ?
O007 Ca01 Ca01 8_535 . 11_556 102.5(3) ?
O007 Ca01 Ca01 8_535 . 4_546 36.62(16) ?
O007 Ca01 Ca01 8_535 . 12_546 143.15(16) ?
Ca01 Ca01 Ca01 2_645 . 2_655 178.6(3) ?
Ca01 Ca01 Ca01 2_645 . 3_656 60.01(15) ?
Ca01 Ca01 Ca01 2_645 . 11_556 120.79(19) ?
Ca01 Ca01 Ca01 2_645 . 4_546 60.01(15) ?
Ca01 Ca01 Ca01 2_645 . 12_546 119.18(19) ?
Ca01 Ca01 Ca01 2_655 . 3_656 119.18(19) ?
Ca01 Ca01 Ca01 2_655 . 11_556 60.01(15) ?
Ca01 Ca01 Ca01 2_655 . 4_546 120.79(19) ?
Ca01 Ca01 Ca01 2_655 . 12_546 60.01(15) ?
Ca01 Ca01 Ca01 3_656 . 11_556 179.0(2) ?
Ca01 Ca01 Ca01 3_656 . 4_546 59.98(6) ?
Ca01 Ca01 Ca01 3_656 . 12_546 119.2(3) ?
Ca01 Ca01 Ca01 11_556 . 4_546 120.8(3) ?
Ca01 Ca01 Ca01 11_556 . 12_546 59.98(6) ?
Ca01 Ca01 Ca01 4_546 . 12_546 179.0(2) ?
C009 O004 C009 . . 2_755 109.3(4) ?

loop_
_geom_bond_atom_site_label_1
_geom_bond_atom_site_label_2
_geom_bond_site_symmetry_1
_geom_bond_site_symmetry_2
_geom_bond_distance
_geom_bond_publ_flag
O003 C009 . . 1.298(8) ?
O003 C009 . 3_666 1.501(8) ?
O007 C009 . 3_666 1.323(7) ?
O007 Ca01 . 9_554 2.192(4) ?
O007 Ca01 . 3_666 2.260(9) ?
O007 Ca01 . 4_656 2.135(9) ?
C009 O004 . . 1.392(6) ?
Ca01 Ca01 . 2_645 3.49726(15) ?
Ca01 Ca01 . 2_655 3.49726(15) ?
Ca01 Ca01 . 3_656 3.498(6) ?
Ca01 Ca01 . 11_556 3.498(6) ?
Ca01 Ca01 . 4_546 3.498(6) ?
Ca01 Ca01 . 12_546 3.498(6) ?

loop_
_geom_hbond_atom_site_label_D
_geom_hbond_atom_site_label_H
_geom_hbond_atom_site_label_A
_geom_hbond_site_symmetry_D
_geom_hbond_site_symmetry_H
_geom_hbond_site_symmetry_A
_geom_hbond_distance_DH
_geom_hbond_distance_HA
_geom_hbond_distance_DA
_geom_hbond_angle_DHA
_geom_hbond_publ_flag
? ? ? ? ? ? ? ? ? ? ?

loop_
_geom_torsion_atom_site_label_1
_geom_torsion_atom_site_label_2
_geom_torsion_atom_site_label_3
_geom_torsion_atom_site_label_4
_geom_torsion_site_symmetry_1
_geom_torsion_site_symmetry_2
_geom_torsion_site_symmetry_3
_geom_torsion_site_symmetry_4
_geom_torsion
_geom_torsion_publ_flag
? ? ? ? ? ? ? ? ? ?

loop_
_restr_angle_atom_site_label_1
_restr_angle_site_symmetry_1
_restr_angle_atom_site_label_2
_restr_angle_site_symmetry_2
_restr_angle_atom_site_label_3
_restr_angle_site_symmetry_3
_restr_angle_target
_restr_angle_target_weight_param
? ? ? ? ? ? ? ?

loop_
_restr_distance_atom_site_label_1
_restr_distance_site_symmetry_1
_restr_distance_atom_site_label_2
_restr_distance_site_symmetry_2
_restr_distance_target
_restr_distance_target_weight_param
? ? ? ? ? ?

loop_
_restr_equal_angle_atom_site_label_1
_restr_equal_angle_site_symmetry_1
_restr_equal_angle_atom_site_label_2
_restr_equal_angle_site_symmetry_2
_restr_equal_angle_atom_site_label_3
_restr_equal_angle_site_symmetry_3
_restr_equal_angle_class_class_id
_restr_equal_angle_class_target_weight_param
? ? ? ? ? ? ? ?

loop_
_restr_equal_distance_atom_site_label_1
_restr_equal_distance_site_symmetry_1
_restr_equal_distance_atom_site_label_2
_restr_equal_distance_site_symmetry_2
_restr_equal_distance_class_class_id
_restr_equal_distance_class_target_weight_param
? ? ? ? ? ?

loop_
_restr_equal_torsion_atom_site_label_1
_restr_equal_torsion_site_symmetry_1
_restr_equal_torsion_atom_site_label_2
_restr_equal_torsion_site_symmetry_2
_restr_equal_torsion_atom_site_label_3
_restr_equal_torsion_site_symmetry_3
_restr_equal_torsion_atom_site_label_4
_restr_equal_torsion_site_symmetry_4
_restr_equal_torsion_class_class_id
_restr_equal_torsion_class_target_weight_param
? ? ? ? ? ? ? ? ? ?

loop_
_restr_torsion_atom_site_label_1
_restr_torsion_site_symmetry_1
_restr_torsion_atom_site_label_2
_restr_torsion_site_symmetry_2
_restr_torsion_atom_site_label_3
_restr_torsion_site_symmetry_3
_restr_torsion_atom_site_label_4
_restr_torsion_site_symmetry_4
_restr_torsion_angle_target
_restr_torsion_weight_param
? ? ? ? ? ? ? ? ? ?

loop_
_twin_individual_id
_twin_individual_mass_fraction_refined
_twin_individual_twin_matrix_11
_twin_individual_twin_matrix_12
_twin_individual_twin_matrix_13
_twin_individual_twin_matrix_21
_twin_individual_twin_matrix_22
_twin_individual_twin_matrix_23
_twin_individual_twin_matrix_31
_twin_individual_twin_matrix_32
_twin_individual_twin_matrix_33
? ? ? ? ? ? ? ? ? ? ?

loop_
_jana_atom_site_adp_c_label
_jana_atom_site_adp_c_type_symbol
_jana_atom_site_adp_c_111
_jana_atom_site_adp_c_112
_jana_atom_site_adp_c_113
_jana_atom_site_adp_c_122
_jana_atom_site_adp_c_123
_jana_atom_site_adp_c_133
_jana_atom_site_adp_c_222
_jana_atom_site_adp_c_223
_jana_atom_site_adp_c_233
_jana_atom_site_adp_c_333
? ? ? ? ? ? ? ? ? ? ? ?

loop_
_jana_atom_site_adp_d_label
_jana_atom_site_adp_d_type_symbol
_jana_atom_site_adp_d_1111
_jana_atom_site_adp_d_1112
_jana_atom_site_adp_d_1113
_jana_atom_site_adp_d_1122
_jana_atom_site_adp_d_1123
_jana_atom_site_adp_d_1133
_jana_atom_site_adp_d_1222
_jana_atom_site_adp_d_1223
_jana_atom_site_adp_d_1233
_jana_atom_site_adp_d_1333
_jana_atom_site_adp_d_2222
_jana_atom_site_adp_d_2223
_jana_atom_site_adp_d_2233
_jana_atom_site_adp_d_2333
_jana_atom_site_adp_d_3333
? ? ? ? ? ? ? ? ? ? ? ? ? ? ? ? ?

loop_
_jana_atom_site_adp_e_label
_jana_atom_site_adp_e_type_symbol
_jana_atom_site_adp_e_11111
_jana_atom_site_adp_e_11112
_jana_atom_site_adp_e_11113
_jana_atom_site_adp_e_11122
_jana_atom_site_adp_e_11123
_jana_atom_site_adp_e_11133
_jana_atom_site_adp_e_11222
_jana_atom_site_adp_e_11223
_jana_atom_site_adp_e_11233
_jana_atom_site_adp_e_11333
_jana_atom_site_adp_e_12222
_jana_atom_site_adp_e_12223
_jana_atom_site_adp_e_12233
_jana_atom_site_adp_e_12333
_jana_atom_site_adp_e_13333
_jana_atom_site_adp_e_22222
_jana_atom_site_adp_e_22223
_jana_atom_site_adp_e_22233
_jana_atom_site_adp_e_22333
_jana_atom_site_adp_e_23333
_jana_atom_site_adp_e_33333
? ? ? ? ? ? ? ? ? ? ? ? ? ? ? ? ? ? ? ? ? ? ?

loop_
_jana_atom_site_adp_f_label
_jana_atom_site_adp_f_type_symbol
_jana_atom_site_adp_f_111111
_jana_atom_site_adp_f_111112
_jana_atom_site_adp_f_111113
_jana_atom_site_adp_f_111122
_jana_atom_site_adp_f_111123
_jana_atom_site_adp_f_111133
_jana_atom_site_adp_f_111222
_jana_atom_site_adp_f_111223
_jana_atom_site_adp_f_111233
_jana_atom_site_adp_f_111333
_jana_atom_site_adp_f_112222
_jana_atom_site_adp_f_112223
_jana_atom_site_adp_f_112233
_jana_atom_site_adp_f_112333
_jana_atom_site_adp_f_113333
_jana_atom_site_adp_f_122222
_jana_atom_site_adp_f_122223
_jana_atom_site_adp_f_122233
_jana_atom_site_adp_f_122333
_jana_atom_site_adp_f_123333
_jana_atom_site_adp_f_133333
_jana_atom_site_adp_f_222222
_jana_atom_site_adp_f_222223
_jana_atom_site_adp_f_222233
_jana_atom_site_adp_f_222333
_jana_atom_site_adp_f_223333
_jana_atom_site_adp_f_233333
_jana_atom_site_adp_f_333333
? ? ? ? ? ? ? ? ? ? ? ? ? ? ? ? ? ? ? ? ? ? ? ? ? ? ? ? ? ?
